data_1555936
loop_
_publ_author_name
'Liew, Sean K.'
'Kaldas, Sherif J.'
'Yudin, Andrei K.'

_publ_section_title
;
 A Linchpin Synthesis of 6-Hydroxyceramides from Aziridine Aldehydes.
;
_journal_issue 24
_journal_name_full 'Organic letters'
_journal_page_first 6268
_journal_page_last 6271
_journal_paper_doi 10.1021/acs.orglett.6b03067
_journal_volume 18
_journal_year 2016
_chemical_absolute_configuration ad
_chemical_formula_moiety 'C27 H35 N3 O6'
_chemical_formula_sum 'C27 H35 N3 O6'
_chemical_formula_weight 497.58
_space_group_crystal_system monoclinic
_space_group_IT_number 4
_space_group_name_Hall 'P 2yb'
_space_group_name_H-M_alt 'P 1 21 1'
_atom_sites_solution_hydrogens mixed
_audit_creation_method SHELXL-2014/7
_cell_angle_alpha 90
_cell_angle_beta 92.686(1)
_cell_angle_gamma 90
_cell_formula_units_Z 2
_cell_length_a 5.1132(1)
_cell_length_b 29.4098(7)
_cell_length_c 8.8232(2)
_cell_measurement_reflns_used 7836
_cell_measurement_temperature 250(2)
_cell_measurement_theta_max 66.76
_cell_measurement_theta_min 3.01
_cell_volume 1325.36(5)
_computing_cell_refinement APEX2
_computing_data_collection 'APEX2 (Bruker, 2007)'
_computing_data_reduction 'SAINT (Bruker, 2007)'
_computing_molecular_graphics 'PLATON (Spek, 2009)'
_computing_publication_material 'SHELXTL (Sheldrick, 2008)'
_computing_structure_refinement 'SHELXL-2014/7 (Sheldrick, 2014)'
_computing_structure_solution 'SHELXT (Sheldrick, 2008)'
_diffrn_ambient_temperature 250(2)
_diffrn_measured_fraction_theta_full 0.992
_diffrn_measured_fraction_theta_max 0.992
_diffrn_measurement_device_type 'Bruker Kappa APEX-DUO CCD'
_diffrn_measurement_method '\f and \w scans'
_diffrn_radiation_type CuK\a
_diffrn_radiation_wavelength 1.54178
_diffrn_reflns_av_R_equivalents 0.0448
_diffrn_reflns_av_unetI/netI 0.0299
_diffrn_reflns_Laue_measured_fraction_full 0.992
_diffrn_reflns_Laue_measured_fraction_max 0.992
_diffrn_reflns_limit_h_max 6
_diffrn_reflns_limit_h_min -6
_diffrn_reflns_limit_k_max 35
_diffrn_reflns_limit_k_min -34
_diffrn_reflns_limit_l_max 10
_diffrn_reflns_limit_l_min -10
_diffrn_reflns_number 25634
_diffrn_reflns_point_group_measured_fraction_full 0.984
_diffrn_reflns_point_group_measured_fraction_max 0.984
_diffrn_reflns_theta_full 67.420
_diffrn_reflns_theta_max 67.420
_diffrn_reflns_theta_min 3.005
_diffrn_source 'Bruker ImuS with multi-layer optics'
_exptl_absorpt_coefficient_mu 0.723
_exptl_absorpt_correction_T_max 0.7529
_exptl_absorpt_correction_T_min 0.6645
_exptl_absorpt_correction_type multi-scan
_exptl_absorpt_process_details 'SADABS (Sheldrick, 1996)'
_exptl_crystal_colour colourless
_exptl_crystal_density_diffrn 1.247
_exptl_crystal_description needle
_exptl_crystal_F_000 532
_exptl_crystal_size_max 0.350
_exptl_crystal_size_mid 0.140
_exptl_crystal_size_min 0.050
_refine_diff_density_max 0.141
_refine_diff_density_min -0.159
_refine_diff_density_rms 0.031
_refine_ls_abs_structure_details
; 
 Flack x determined using 1835 quotients [(I+)-(I-)]/[(I+)+(I-)] 
 (Parsons, Flack and Wagner, Acta Cryst. B69 (2013) 249-259). 
;
_refine_ls_abs_structure_Flack -0.06(8)
_refine_ls_extinction_method none
_refine_ls_goodness_of_fit_ref 1.057
_refine_ls_hydrogen_treatment mixed
_refine_ls_matrix_type full
_refine_ls_number_parameters 351
_refine_ls_number_reflns 4689
_refine_ls_number_restraints 10
_refine_ls_restrained_S_all 1.744
_refine_ls_R_factor_all 0.0475
_refine_ls_R_factor_gt 0.0422
_refine_ls_shift/su_max 0.001
_refine_ls_shift/su_mean 0.000
_refine_ls_structure_factor_coef Fsqd
_refine_ls_weighting_details 'w=1/[\s^2^(Fo^2^)+(0.0659P)^2^+0.1424P] where P=(Fo^2^+2Fc^2^)/3'
_refine_ls_weighting_scheme calc
_refine_ls_wR_factor_gt 0.1116
_refine_ls_wR_factor_ref 0.1160
_reflns_Friedel_coverage 0.942
_reflns_Friedel_fraction_full 0.976
_reflns_Friedel_fraction_max 0.975
_reflns_number_gt 4164
_reflns_number_total 4689
_reflns_threshold_expression 'I > 2\s(I)'
_cod_data_source_file ol6b03067_si_002.cif
_cod_data_source_block d1542_a
_cod_original_sg_symbol_H-M 'P 21'
_cod_database_code 1555936
_shelx_shelxl_version_number 2014/7
_shelx_space_group_comment
; 
The symmetry employed for this shelxl refinement is uniquely defined 
by the following loop, which should always be used as a source of 
symmetry information in preference to the above space-group names. 
They are only intended as comments. 
;
_shelx_estimated_absorpt_t_min 0.786
_shelx_estimated_absorpt_t_max 0.965

loop_
_space_group_symop_operation_xyz
'x, y, z'
'-x, y+1/2, -z'

loop_
_atom_site_label
_atom_site_type_symbol
_atom_site_fract_x
_atom_site_fract_y
_atom_site_fract_z
_atom_site_U_iso_or_equiv
_atom_site_adp_type
_atom_site_occupancy
_atom_site_site_symmetry_order
_atom_site_calc_flag
_atom_site_refinement_flags_posn
_atom_site_refinement_flags_adp
_atom_site_refinement_flags_occupancy
_atom_site_disorder_assembly
_atom_site_disorder_group
O1 O 0.3429(4) 0.51024(8) 0.4498(3) 0.0620(6) Uani 1 1 d . . . . .
H1O H 0.285(9) 0.5301(17) 0.376(6) 0.093(14) Uiso 1 1 d . . . . .
O2 O 1.0490(4) 0.40722(9) 0.4466(4) 0.0766(8) Uani 1 1 d . . . . .
O3 O 0.9938(4) 0.61523(8) 0.7790(2) 0.0606(6) Uani 1 1 d . . . . .
O4 O 1.1573(8) 0.56599(11) 1.2086(3) 0.0939(10) Uani 1 1 d . . . . .
O5 O 0.3743(12) 0.22111(13) 0.0875(5) 0.1419(18) Uani 1 1 d . . . . .
O6 O 0.7146(9) 0.23257(13) -0.0365(5) 0.1202(14) Uani 1 1 d . . . . .
N1 N 0.6259(4) 0.42603(8) 0.4700(3) 0.0468(6) Uani 1 1 d . . . . .
H1A H 0.4645 0.4194 0.4432 0.056 Uiso 1 1 calc R U . . .
N2 N 0.9456(6) 0.59444(9) 0.9235(3) 0.0559(7) Uani 1 1 d . . . . .
N3 N 0.5667(9) 0.24235(12) 0.0629(4) 0.0839(11) Uani 1 1 d . . . . .
C1 C 0.8144(5) 0.40018(10) 0.4189(4) 0.0486(7) Uani 1 1 d . . . . .
C2 C 0.6756(5) 0.46523(9) 0.5694(3) 0.0457(6) Uani 1 1 d . . . . .
H2A H 0.8646 0.4654 0.5996 0.055 Uiso 1 1 calc R U . A 1
C3 C 0.6146(6) 0.50913(10) 0.4831(3) 0.0476(6) Uani 0.739(9) 1 d . . P B 1
H3A H 0.6991 0.5066 0.3847 0.057 Uiso 0.739(9) 1 calc R U P B 1
C4 C 0.7425(9) 0.54896(12) 0.5658(4) 0.0432(11) Uani 0.739(9) 1 d D . P B 1
H4A H 0.9259 0.5491 0.5794 0.052 Uiso 0.739(9) 1 calc R U P B 1
C5 C 0.6121(8) 0.58347(12) 0.6199(4) 0.0420(11) Uani 0.739(9) 1 d D . P B 1
H5A H 0.4282 0.5833 0.6103 0.050 Uiso 0.739(9) 1 calc R U P B 1
C6 C 0.7499(7) 0.62370(9) 0.6976(3) 0.0533(7) Uani 0.739(9) 1 d . . P B 1
H6A H 0.6291 0.6350 0.7736 0.064 Uiso 0.739(9) 1 calc R U P B 1
C3A C 0.6146(6) 0.50913(10) 0.4831(3) 0.0476(6) Uani 0.261(9) 1 d . . P B 2
H3AA H 0.7211 0.5136 0.3934 0.057 Uiso 0.261(9) 1 calc R U P B 2
C5A C 0.799(2) 0.5796(4) 0.5956(13) 0.046(3) Uiso 0.261(9) 1 d D . P B 2
H5AA H 0.9562 0.5744 0.5477 0.055 Uiso 0.261(9) 1 calc R U P B 2
C4A C 0.599(3) 0.5515(4) 0.5848(13) 0.045(3) Uiso 0.261(9) 1 d D . P B 2
H4AA H 0.4480 0.5571 0.6387 0.053 Uiso 0.261(9) 1 calc R U P B 2
C6A C 0.7499(7) 0.62370(9) 0.6976(3) 0.0533(7) Uani 0.261(9) 1 d . . P B 2
H6AA H 0.5900 0.6242 0.7566 0.064 Uiso 0.261(9) 1 calc R U P B 2
C7 C 1.1106(11) 0.55472(14) 0.9372(5) 0.0857(13) Uani 1 1 d . . . . .
H7A H 1.2937 0.5631 0.9241 0.103 Uiso 1 1 calc R U . . .
H7B H 1.0582 0.5324 0.8591 0.103 Uiso 1 1 calc R U . . .
C8 C 1.0802(14) 0.53470(15) 1.0940(5) 0.1036(18) Uani 1 1 d . . . . .
H8A H 0.8969 0.5261 1.1053 0.124 Uiso 1 1 calc R U . . .
H8B H 1.1871 0.5071 1.1051 0.124 Uiso 1 1 calc R U . . .
C9 C 0.9995(13) 0.60544(18) 1.1935(5) 0.1020(17) Uani 1 1 d . . . . .
H9A H 1.0521 0.6273 1.2729 0.122 Uiso 1 1 calc R U . . .
H9B H 0.8159 0.5973 1.2061 0.122 Uiso 1 1 calc R U . . .
C10 C 1.0272(11) 0.62684(14) 1.0397(4) 0.0835(12) Uani 1 1 d . . . . .
H10A H 0.9185 0.6542 1.0306 0.100 Uiso 1 1 calc R U . . .
H10B H 1.2099 0.6356 1.0274 0.100 Uiso 1 1 calc R U . . .
C11 C 0.7918(7) 0.66319(9) 0.5909(3) 0.0499(7) Uani 1 1 d . . . . .
C12 C 0.9888(11) 0.69335(16) 0.6115(6) 0.0989(17) Uani 1 1 d . . . . .
H12A H 1.1119 0.6893 0.6928 0.119 Uiso 1 1 calc R U . . .
C13 C 1.0140(13) 0.73018(18) 0.5156(7) 0.1109(18) Uani 1 1 d . . . . .
H13A H 1.1543 0.7504 0.5339 0.133 Uiso 1 1 calc R U . . .
C14 C 0.8442(9) 0.73809(12) 0.3966(4) 0.0711(10) Uani 1 1 d . . . . .
C15 C 0.6551(12) 0.70707(16) 0.3736(6) 0.1067(19) Uani 1 1 d . . . . .
H15A H 0.5363 0.7104 0.2897 0.128 Uiso 1 1 calc R U . . .
C16 C 0.6290(11) 0.67040(16) 0.4689(6) 0.0986(17) Uani 1 1 d . . . . .
H16A H 0.4923 0.6496 0.4479 0.118 Uiso 1 1 calc R U . . .
C17 C 0.8735(14) 0.77885(16) 0.2941(6) 0.1091(18) Uani 1 1 d . . . . .
H17A H 1.0220 0.7969 0.3306 0.164 Uiso 1 1 calc R U . . .
H17B H 0.9015 0.7686 0.1916 0.164 Uiso 1 1 calc R U . . .
H17C H 0.7157 0.7972 0.2942 0.164 Uiso 1 1 calc R U . . .
C18 C 0.5240(7) 0.46120(11) 0.7134(3) 0.0549(7) Uani 0.778(10) 1 d D . P B 1
H18A H 0.5082 0.4917 0.7568 0.066 Uiso 0.778(10) 1 calc R U P B 1
H18B H 0.3466 0.4507 0.6847 0.066 Uiso 0.778(10) 1 calc R U P B 1
C19 C 0.6350(18) 0.4302(2) 0.8358(7) 0.100(2) Uani 0.778(10) 1 d D . P B 1
H19A H 0.8221 0.4381 0.8545 0.121 Uiso 0.778(10) 1 calc R U P B 1
C20 C 0.619(4) 0.3828(2) 0.7964(9) 0.244(11) Uani 0.778(10) 1 d D . P B 1
H20A H 0.7042 0.3778 0.7017 0.366 Uiso 0.778(10) 1 calc R U P B 1
H20B H 0.7065 0.3648 0.8760 0.366 Uiso 0.778(10) 1 calc R U P B 1
H20C H 0.4372 0.3737 0.7848 0.366 Uiso 0.778(10) 1 calc R U P B 1
C21 C 0.504(2) 0.4355(3) 0.9790(7) 0.142(4) Uani 0.778(10) 1 d D . P B 1
H21A H 0.5103 0.4671 1.0099 0.212 Uiso 0.778(10) 1 calc R U P B 1
H21B H 0.3233 0.4258 0.9654 0.212 Uiso 0.778(10) 1 calc R U P B 1
H21C H 0.5926 0.4169 1.0566 0.212 Uiso 0.778(10) 1 calc R U P B 1
C18A C 0.5240(7) 0.46120(11) 0.7134(3) 0.0549(7) Uani 0.222(10) 1 d D . P B 2
H18C H 0.3368 0.4653 0.6883 0.066 Uiso 0.222(10) 1 calc R U P B 2
H18D H 0.5801 0.4853 0.7843 0.066 Uiso 0.222(10) 1 calc R U P B 2
C19A C 0.568(2) 0.4145(4) 0.7904(15) 0.038(4) Uiso 0.222(10) 1 d D . P B 2
H19B H 0.5163 0.3917 0.7121 0.046 Uiso 0.222(10) 1 calc R U P B 2
C20A C 0.850(2) 0.4048(6) 0.8320(18) 0.059(5) Uiso 0.222(10) 1 d D . P B 2
H20D H 0.9549 0.4108 0.7455 0.089 Uiso 0.222(10) 1 calc R U P B 2
H20E H 0.9082 0.4241 0.9161 0.089 Uiso 0.222(10) 1 calc R U P B 2
H20F H 0.8692 0.3731 0.8615 0.089 Uiso 0.222(10) 1 calc R U P B 2
C21A C 0.393(2) 0.4058(6) 0.9206(18) 0.065(5) Uiso 0.222(10) 1 d D . P B 2
H21D H 0.2128 0.4125 0.8887 0.097 Uiso 0.222(10) 1 calc R U P B 2
H21E H 0.4070 0.3741 0.9511 0.097 Uiso 0.222(10) 1 calc R U P B 2
H21F H 0.4460 0.4251 1.0057 0.097 Uiso 0.222(10) 1 calc R U P B 2
C22 C 0.7358(6) 0.35943(9) 0.3252(3) 0.0474(7) Uani 1 1 d . . . . .
C23 C 0.8924(7) 0.34722(11) 0.2070(4) 0.0592(8) Uani 1 1 d . . . . .
H23A H 1.0372 0.3654 0.1853 0.071 Uiso 1 1 calc R U . . .
C24 C 0.8383(8) 0.30892(12) 0.1213(4) 0.0653(9) Uani 1 1 d . . . . .
H24A H 0.9445 0.3007 0.0415 0.078 Uiso 1 1 calc R U . . .
C25 C 0.6274(8) 0.28326(11) 0.1550(4) 0.0620(9) Uani 1 1 d . . . . .
C26 C 0.4696(8) 0.29361(12) 0.2709(5) 0.0703(10) Uani 1 1 d . . . . .
H26A H 0.3263 0.2750 0.2918 0.084 Uiso 1 1 calc R U . . .
C27 C 0.5252(7) 0.33220(11) 0.3573(4) 0.0615(8) Uani 1 1 d . . . . .
H27A H 0.4193 0.3398 0.4378 0.074 Uiso 1 1 calc R U . . .

loop_
_atom_site_aniso_label
_atom_site_aniso_U_11
_atom_site_aniso_U_22
_atom_site_aniso_U_33
_atom_site_aniso_U_23
_atom_site_aniso_U_13
_atom_site_aniso_U_12
O1 0.0570(13) 0.0578(13) 0.0701(14) 0.0200(11) -0.0082(11) 0.0095(11)
O2 0.0370(11) 0.0746(16) 0.118(2) -0.0378(15) -0.0020(12) -0.0003(11)
O3 0.0648(13) 0.0678(14) 0.0492(11) 0.0169(10) 0.0032(9) 0.0124(11)
O4 0.137(3) 0.0862(19) 0.0554(15) 0.0134(14) -0.0245(16) 0.0270(19)
O5 0.208(5) 0.084(3) 0.133(4) -0.041(2) 0.003(3) -0.057(3)
O6 0.162(4) 0.095(2) 0.102(3) -0.054(2) -0.013(2) 0.015(2)
N1 0.0375(12) 0.0412(12) 0.0608(15) -0.0121(11) -0.0073(10) 0.0047(10)
N2 0.0752(17) 0.0524(15) 0.0396(13) 0.0067(11) -0.0030(12) 0.0096(13)
N3 0.124(3) 0.0528(19) 0.071(2) -0.0154(16) -0.030(2) 0.006(2)
C1 0.0382(15) 0.0439(15) 0.0631(18) -0.0069(13) -0.0038(12) 0.0026(12)
C2 0.0459(15) 0.0392(14) 0.0509(16) -0.0052(12) -0.0099(12) 0.0042(12)
C3 0.0536(16) 0.0437(15) 0.0450(15) -0.0022(13) -0.0036(12) -0.0008(13)
C4 0.042(2) 0.041(2) 0.047(2) 0.0008(16) 0.0021(16) -0.0018(17)
C5 0.044(2) 0.038(2) 0.045(2) 0.0041(15) 0.0008(15) 0.0031(15)
C6 0.075(2) 0.0405(15) 0.0433(15) 0.0024(12) -0.0111(14) 0.0001(14)
C3A 0.0536(16) 0.0437(15) 0.0450(15) -0.0022(13) -0.0036(12) -0.0008(13)
C6A 0.075(2) 0.0405(15) 0.0433(15) 0.0024(12) -0.0111(14) 0.0001(14)
C7 0.137(4) 0.059(2) 0.060(2) 0.0031(18) -0.013(2) 0.033(2)
C8 0.176(5) 0.062(2) 0.069(3) 0.018(2) -0.024(3) 0.022(3)
C9 0.161(5) 0.094(3) 0.049(2) -0.003(2) -0.016(2) 0.040(3)
C10 0.133(4) 0.059(2) 0.056(2) -0.0015(17) -0.022(2) 0.019(2)
C11 0.071(2) 0.0368(14) 0.0416(14) -0.0023(11) 0.0009(13) 0.0039(13)
C12 0.127(4) 0.083(3) 0.082(3) 0.034(2) -0.041(3) -0.042(3)
C13 0.137(4) 0.082(3) 0.111(4) 0.036(3) -0.023(3) -0.048(3)
C14 0.108(3) 0.0538(19) 0.0529(19) 0.0106(16) 0.0159(19) 0.004(2)
C15 0.148(5) 0.080(3) 0.087(3) 0.038(2) -0.048(3) -0.024(3)
C16 0.120(4) 0.079(3) 0.092(3) 0.041(2) -0.053(3) -0.038(3)
C17 0.177(6) 0.075(3) 0.078(3) 0.028(2) 0.033(3) 0.004(3)
C18 0.0695(19) 0.0447(15) 0.0500(16) 0.0049(13) -0.0030(14) 0.0109(14)
C19 0.153(6) 0.089(4) 0.057(3) 0.006(3) -0.018(4) 0.050(4)
C20 0.57(3) 0.079(5) 0.077(5) 0.014(4) -0.028(10) 0.085(11)
C21 0.218(10) 0.143(8) 0.064(4) 0.045(5) 0.018(5) 0.072(7)
C18A 0.0695(19) 0.0447(15) 0.0500(16) 0.0049(13) -0.0030(14) 0.0109(14)
C22 0.0455(15) 0.0414(14) 0.0545(17) -0.0065(13) -0.0070(13) 0.0073(12)
C23 0.0645(19) 0.0541(18) 0.0591(19) -0.0038(14) 0.0027(15) 0.0025(15)
C24 0.086(2) 0.058(2) 0.0513(18) -0.0077(15) -0.0014(16) 0.0071(18)
C25 0.081(2) 0.0448(16) 0.0581(19) -0.0119(14) -0.0210(17) 0.0111(16)
C26 0.066(2) 0.0505(18) 0.094(3) -0.0139(18) -0.006(2) -0.0051(16)
C27 0.0558(18) 0.0509(17) 0.078(2) -0.0160(16) 0.0041(16) -0.0025(15)

loop_
_atom_type_symbol
_atom_type_description
_atom_type_scat_dispersion_real
_atom_type_scat_dispersion_imag
_atom_type_scat_source
C C 0.0181 0.0091 'International Tables Vol C Tables 4.2.6.8 and 6.1.1.4'
H H 0.0000 0.0000 'International Tables Vol C Tables 4.2.6.8 and 6.1.1.4'
N N 0.0311 0.0180 'International Tables Vol C Tables 4.2.6.8 and 6.1.1.4'
O O 0.0492 0.0322 'International Tables Vol C Tables 4.2.6.8 and 6.1.1.4'

loop_
_geom_angle_atom_site_label_1
_geom_angle_atom_site_label_2
_geom_angle_atom_site_label_3
_geom_angle
C3A O1 H1O 117(3)
C3 O1 H1O 117(3)
C6A O3 N2 109.6(2)
C6 O3 N2 109.6(2)
C8 O4 C9 109.2(3)
C1 N1 C2 123.2(2)
C1 N1 H1A 118.4
C2 N1 H1A 118.4
C7 N2 O3 107.0(3)
C7 N2 C10 109.0(3)
O3 N2 C10 106.9(3)
O5 N3 O6 123.5(4)
O5 N3 C25 118.7(4)
O6 N3 C25 117.8(4)
O2 C1 N1 123.7(3)
O2 C1 C22 118.5(3)
N1 C1 C22 117.8(2)
N1 C2 C18A 111.0(2)
N1 C2 C18 111.0(2)
N1 C2 C3 110.0(2)
C18 C2 C3 112.5(2)
N1 C2 C3A 110.0(2)
C18A C2 C3A 112.5(2)
N1 C2 H2A 107.7
C18 C2 H2A 107.7
C3 C2 H2A 107.7
O1 C3 C4 118.9(3)
O1 C3 C2 107.5(2)
C4 C3 C2 110.0(2)
O1 C3 H3A 106.6
C4 C3 H3A 106.6
C2 C3 H3A 106.6
C5 C4 C3 123.9(4)
C5 C4 H4A 118.1
C3 C4 H4A 118.1
C4 C5 C6 122.0(4)
C4 C5 H5A 119.0
C6 C5 H5A 119.0
O3 C6 C11 107.5(3)
O3 C6 C5 117.7(3)
C11 C6 C5 113.0(2)
O3 C6 H6A 106.0
C11 C6 H6A 106.0
C5 C6 H6A 106.0
O1 C3A C2 107.5(2)
O1 C3A C4A 91.4(5)
C2 C3A C4A 114.1(5)
O1 C3A H3AA 113.9
C2 C3A H3AA 113.9
C4A C3A H3AA 113.9
C4A C5A C6A 114.1(10)
C4A C5A H5AA 122.9
C6A C5A H5AA 122.9
C5A C4A C3A 119.3(12)
C5A C4A H4AA 120.3
C3A C4A H4AA 120.3
O3 C6A C11 107.5(3)
O3 C6A C5A 89.2(5)
C11 C6A C5A 103.9(4)
O3 C6A H6AA 117.4
C11 C6A H6AA 117.4
C5A C6A H6AA 117.4
N2 C7 C8 107.8(4)
N2 C7 H7A 110.1
C8 C7 H7A 110.1
N2 C7 H7B 110.1
C8 C7 H7B 110.1
H7A C7 H7B 108.5
O4 C8 C7 111.3(4)
O4 C8 H8A 109.4
C7 C8 H8A 109.4
O4 C8 H8B 109.4
C7 C8 H8B 109.4
H8A C8 H8B 108.0
O4 C9 C10 110.4(4)
O4 C9 H9A 109.6
C10 C9 H9A 109.6
O4 C9 H9B 109.6
C10 C9 H9B 109.6
H9A C9 H9B 108.1
N2 C10 C9 109.0(4)
N2 C10 H10A 109.9
C9 C10 H10A 109.9
N2 C10 H10B 109.9
C9 C10 H10B 109.9
H10A C10 H10B 108.3
C16 C11 C12 115.7(3)
C16 C11 C6 121.1(3)
C12 C11 C6 123.1(3)
C16 C11 C6A 121.1(3)
C12 C11 C6A 123.1(3)
C11 C12 C13 121.5(4)
C11 C12 H12A 119.2
C13 C12 H12A 119.2
C14 C13 C12 122.3(4)
C14 C13 H13A 118.8
C12 C13 H13A 118.8
C15 C14 C13 115.8(4)
C15 C14 C17 122.7(4)
C13 C14 C17 121.5(5)
C14 C15 C16 122.1(4)
C14 C15 H15A 119.0
C16 C15 H15A 119.0
C11 C16 C15 122.5(4)
C11 C16 H16A 118.8
C15 C16 H16A 118.8
C14 C17 H17A 109.5
C14 C17 H17B 109.5
H17A C17 H17B 109.5
C14 C17 H17C 109.5
H17A C17 H17C 109.5
H17B C17 H17C 109.5
C19 C18 C2 117.1(4)
C19 C18 H18A 108.0
C2 C18 H18A 108.0
C19 C18 H18B 108.0
C2 C18 H18B 108.0
H18A C18 H18B 107.3
C20 C19 C21 106.7(7)
C20 C19 C18 113.5(7)
C21 C19 C18 112.5(5)
C20 C19 H19A 107.9
C21 C19 H19A 107.9
C18 C19 H19A 107.9
C19 C20 H20A 109.5
C19 C20 H20B 109.5
H20A C20 H20B 109.5
C19 C20 H20C 109.5
H20A C20 H20C 109.5
H20B C20 H20C 109.5
C19 C21 H21A 109.5
C19 C21 H21B 109.5
H21A C21 H21B 109.5
C19 C21 H21C 109.5
H21A C21 H21C 109.5
H21B C21 H21C 109.5
C2 C18A C19A 111.4(5)
C2 C18A H18C 109.3
C19A C18A H18C 109.3
C2 C18A H18D 109.3
C19A C18A H18D 109.3
H18C C18A H18D 108.0
C20A C19A C21A 112.3(9)
C20A C19A C18A 113.4(10)
C21A C19A C18A 113.9(10)
C20A C19A H19B 105.4
C21A C19A H19B 105.4
C18A C19A H19B 105.4
C19A C20A H20D 109.5
C19A C20A H20E 109.5
H20D C20A H20E 109.5
C19A C20A H20F 109.5
H20D C20A H20F 109.5
H20E C20A H20F 109.5
C19A C21A H21D 109.5
C19A C21A H21E 109.5
H21D C21A H21E 109.5
C19A C21A H21F 109.5
H21D C21A H21F 109.5
H21E C21A H21F 109.5
C27 C22 C23 119.0(3)
C27 C22 C1 122.8(3)
C23 C22 C1 118.1(3)
C24 C23 C22 121.0(3)
C24 C23 H23A 119.5
C22 C23 H23A 119.5
C25 C24 C23 118.3(3)
C25 C24 H24A 120.8
C23 C24 H24A 120.8
C24 C25 C26 122.8(3)
C24 C25 N3 118.7(4)
C26 C25 N3 118.5(4)
C25 C26 C27 118.7(3)
C25 C26 H26A 120.7
C27 C26 H26A 120.7
C22 C27 C26 120.2(3)
C22 C27 H27A 119.9
C26 C27 H27A 119.9

loop_
_geom_bond_atom_site_label_1
_geom_bond_atom_site_label_2
_geom_bond_distance
O1 C3A 1.407(4)
O1 C3 1.407(4)
O1 H1O 0.91(6)
O2 C1 1.231(4)
O3 C6A 1.431(4)
O3 C6 1.431(4)
O3 N2 1.446(3)
O4 C8 1.410(6)
O4 C9 1.416(6)
O5 N3 1.194(6)
O6 N3 1.219(6)
N1 C1 1.323(4)
N1 C2 1.463(4)
N1 H1A 0.8700
N2 C7 1.443(5)
N2 C10 1.447(5)
N3 C25 1.477(4)
C1 C22 1.500(4)
C2 C18A 1.524(4)
C2 C18 1.524(4)
C2 C3 1.524(4)
C2 C3A 1.524(4)
C2 H2A 0.9900
C3 C4 1.513(5)
C3 H3A 0.9900
C4 C5 1.316(5)
C4 H4A 0.9400
C5 C6 1.524(5)
C5 H5A 0.9400
C6 C11 1.517(4)
C6 H6A 0.9900
C3A C4A 1.539(13)
C3A H3AA 0.9900
C5A C4A 1.315(8)
C5A C6A 1.604(12)
C5A H5AA 0.9400
C4A H4AA 0.9400
C6A C11 1.517(4)
C6A H6AA 0.9900
C7 C8 1.518(6)
C7 H7A 0.9800
C7 H7B 0.9800
C8 H8A 0.9800
C8 H8B 0.9800
C9 C10 1.508(6)
C9 H9A 0.9800
C9 H9B 0.9800
C10 H10A 0.9800
C10 H10B 0.9800
C11 C16 1.346(5)
C11 C12 1.348(5)
C12 C13 1.384(6)
C12 H12A 0.9400
C13 C14 1.351(7)
C13 H13A 0.9400
C14 C15 1.338(6)
C14 C17 1.514(5)
C15 C16 1.378(6)
C15 H15A 0.9400
C16 H16A 0.9400
C17 H17A 0.9700
C17 H17B 0.9700
C17 H17C 0.9700
C18 C19 1.504(6)
C18 H18A 0.9800
C18 H18B 0.9800
C19 C20 1.440(10)
C19 C21 1.465(10)
C19 H19A 0.9900
C20 H20A 0.9700
C20 H20B 0.9700
C20 H20C 0.9700
C21 H21A 0.9700
C21 H21B 0.9700
C21 H21C 0.9700
C18A C19A 1.545(10)
C18A H18C 0.9800
C18A H18D 0.9800
C19A C20A 1.497(12)
C19A C21A 1.513(12)
C19A H19B 0.9900
C20A H20D 0.9700
C20A H20E 0.9700
C20A H20F 0.9700
C21A H21D 0.9700
C21A H21E 0.9700
C21A H21F 0.9700
C22 C27 1.382(5)
C22 C23 1.392(5)
C23 C24 1.378(5)
C23 H23A 0.9400
C24 C25 1.361(6)
C24 H24A 0.9400
C25 C26 1.366(6)
C26 C27 1.389(5)
C26 H26A 0.9400
C27 H27A 0.9400

loop_
_geom_hbond_atom_site_label_D
_geom_hbond_atom_site_label_H
_geom_hbond_atom_site_label_A
_geom_hbond_distance_DH
_geom_hbond_distance_HA
_geom_hbond_distance_DA
_geom_hbond_angle_DHA
_geom_hbond_site_symmetry_A
O1 H1O O4 0.91(6) 1.91(6) 2.816(4) 174(5) 1_454
N1 H1A O2 0.87 2.16 2.999(3) 163.0 1_455
